data_2203218
loop_
_publ_author_name
'Karaday\?i, Nevzat'
'I\;s\?ik, \;Samil'
'Akdemir, Nesuhi'
'A\(gar, Erbil'
'\"Ozil, Musa'

_publ_section_title
;
 4-(4-Benzyloxyphenoxy)phthalonitrile
;
_journal_issue 2
_journal_name_full 'Acta Crystallographica Section E'
_journal_page_first o254
_journal_page_last o255
_journal_paper_doi 10.1107/S160053680400114X
_journal_volume 60
_journal_year 2004
_chemical_formula_iupac 'C21 H14 N2 O2'
_chemical_formula_moiety 'C21 H14 N2 O2'
_chemical_formula_sum 'C21 H14 N2 O2'
_chemical_formula_weight 326.36
_chemical_name_systematic
;
4-(4-Benzyloxyphenoxy)phthalonitrile
;
_space_group_IT_number 14
_symmetry_cell_setting monoclinic
_symmetry_space_group_name_Hall '-P 2ybc'
_symmetry_space_group_name_H-M 'P 1 21/c 1'
_atom_sites_solution_hydrogens geom
_atom_sites_solution_primary direct
_atom_sites_solution_secondary difmap
_cell_angle_alpha 90.00
_cell_angle_beta 81.892(11)
_cell_angle_gamma 90.00
_cell_formula_units_Z 4
_cell_length_a 20.149(3)
_cell_length_b 10.8606(8)
_cell_length_c 7.6424(10)
_cell_measurement_reflns_used 4810
_cell_measurement_temperature 293(2)
_cell_measurement_theta_max 24.95
_cell_measurement_theta_min 1.87
_cell_volume 1655.7(4)
_computing_cell_refinement X-AREA
_computing_data_collection 'X-AREA (Stoe&Cie, 2002)'
_computing_data_reduction 'X-RED (Stoe&Cie, 2002)'
_computing_molecular_graphics 'ORTEPIII (Burnett & Johnson, 1996) and PLUTON (Spek, 1997)'
_computing_publication_material 'WinGX (Farrugia, 1999)'
_computing_structure_refinement 'SHELXL97 (Sheldrick, 1997)'
_computing_structure_solution 'SHELXS97 (Sheldrick, 1997)'
_diffrn_ambient_temperature 293(2)
_diffrn_measured_fraction_theta_full 0.972
_diffrn_measured_fraction_theta_max 0.972
_diffrn_measurement_device '2-circle goniometer'
_diffrn_measurement_device_type 'Stoe IPDS-2'
_diffrn_measurement_method \w
_diffrn_radiation_monochromator 'plane graphite'
_diffrn_radiation_source 'fine-focus sealed tube'
_diffrn_radiation_type MoK\a
_diffrn_radiation_wavelength 0.71073
_diffrn_reflns_av_R_equivalents 0.0713
_diffrn_reflns_av_sigmaI/netI 0.0738
_diffrn_reflns_limit_h_max 24
_diffrn_reflns_limit_h_min -24
_diffrn_reflns_limit_k_max 12
_diffrn_reflns_limit_k_min -13
_diffrn_reflns_limit_l_max 9
_diffrn_reflns_limit_l_min -9
_diffrn_reflns_number 11417
_diffrn_reflns_theta_full 26.00
_diffrn_reflns_theta_max 26.00
_diffrn_reflns_theta_min 2.04
_diffrn_standards_decay_% 0
_diffrn_standards_interval_count 0
_diffrn_standards_number 0
_exptl_absorpt_coefficient_mu 0.086
_exptl_absorpt_correction_type none
_exptl_crystal_colour colourless
_exptl_crystal_density_diffrn 1.309
_exptl_crystal_density_method 'not measured'
_exptl_crystal_description prismatic
_exptl_crystal_F_000 680
_exptl_crystal_size_max 0.42
_exptl_crystal_size_mid 0.31
_exptl_crystal_size_min 0.10
_refine_diff_density_max 0.166
_refine_diff_density_min -0.152
_refine_ls_extinction_coef 0.019(3)
_refine_ls_extinction_expression Fc^*^=kFc[1+0.001xFc^2^\l^3^/sin(2\q)]^-1/4^
_refine_ls_extinction_method SHELXL97
_refine_ls_goodness_of_fit_ref 0.989
_refine_ls_hydrogen_treatment constr
_refine_ls_matrix_type full
_refine_ls_number_parameters 227
_refine_ls_number_reflns 3163
_refine_ls_number_restraints 0
_refine_ls_restrained_S_all 0.989
_refine_ls_R_factor_all 0.1181
_refine_ls_R_factor_gt 0.0565
_refine_ls_shift/su_max 0.004
_refine_ls_shift/su_mean 0.001
_refine_ls_structure_factor_coef Fsqd
_refine_ls_weighting_details 'calc w = 1/[\s^2^(Fo^2^)+(0.0862P)^2^] where P = (Fo^2^+2Fc^2^)/3'
_refine_ls_weighting_scheme calc
_refine_ls_wR_factor_gt 0.1631
_refine_ls_wR_factor_ref 0.1788
_reflns_number_gt 1505
_reflns_number_total 3163
_reflns_threshold_expression I>2\s(I)
_cod_data_source_file ob6345.cif
_cod_data_source_block I
_cod_original_sg_symbol_H-M 'P 21/c'
_cod_database_code 2203218
_cod_database_fobs_code 2203218

loop_
_symmetry_equiv_pos_as_xyz
'x, y, z'
'-x, y+1/2, -z+1/2'
'-x, -y, -z'
'x, -y-1/2, z-1/2'

loop_
_atom_site_label
_atom_site_fract_x
_atom_site_fract_y
_atom_site_fract_z
_atom_site_U_iso_or_equiv
_atom_site_adp_type
_atom_site_calc_flag
_atom_site_refinement_flags
_atom_site_occupancy
_atom_site_type_symbol
N1 0.78552(18) 0.7370(3) -0.1958(4) 0.0875(11) Uani d . 1 N
C20 0.8161(2) 0.6607(4) -0.1425(5) 0.0679(10) Uani d . 1 C
C21 0.93288(19) 0.5808(4) -0.3510(6) 0.0808(12) Uani d . 1 C
N2 0.9481(2) 0.6322(4) -0.4828(5) 0.1086(13) Uani d . 1 N
O2 0.59573(11) 0.35819(19) 0.6401(3) 0.0589(6) Uani d . 1 O
O1 0.85714(12) 0.3648(2) 0.3082(3) 0.0721(7) Uani d . 1 O
C12 0.76766(17) 0.4684(3) 0.4963(4) 0.0604(9) Uani d . 1 C
H12 0.7957 0.5352 0.5074 0.072 Uiso calc R 1 H
C10 0.66123(16) 0.3688(3) 0.5659(4) 0.0509(8) Uani d . 1 C
C9 0.68610(17) 0.2689(3) 0.4650(4) 0.0589(9) Uani d . 1 C
H9 0.6587 0.2009 0.4561 0.071 Uiso calc R 1 H
C14 0.49343(16) 0.4253(3) 0.8001(4) 0.0510(8) Uani d . 1 C
C11 0.70231(16) 0.4691(3) 0.5829(4) 0.0569(8) Uani d . 1 C
H11 0.6862 0.5362 0.6517 0.068 Uiso calc R 1 H
C6 0.85448(16) 0.5631(3) -0.0784(4) 0.0585(9) Uani d . 1 C
C8 0.75032(17) 0.2686(3) 0.3780(4) 0.0611(9) Uani d . 1 C
H8 0.7665 0.2017 0.3088 0.073 Uiso calc R 1 H
C15 0.47869(17) 0.3238(3) 0.9097(4) 0.0590(9) Uani d . 1 C
H15 0.5132 0.2772 0.9452 0.071 Uiso calc R 1 H
C7 0.79091(16) 0.3698(3) 0.3948(4) 0.0572(8) Uani d . 1 C
C5 0.83371(16) 0.5107(3) 0.0841(4) 0.0571(9) Uani d . 1 C
H5 0.7948 0.5380 0.1532 0.069 Uiso calc R 1 H
C19 0.44165(17) 0.4937(3) 0.7532(4) 0.0608(9) Uani d . 1 C
H19 0.4509 0.5626 0.6816 0.073 Uiso calc R 1 H
C17 0.36162(18) 0.3601(4) 0.9146(5) 0.0677(10) Uani d . 1 C
H17 0.3173 0.3371 0.9504 0.081 Uiso calc R 1 H
C16 0.41283(19) 0.2922(3) 0.9656(5) 0.0663(10) Uani d . 1 C
H16 0.4031 0.2242 1.0387 0.080 Uiso calc R 1 H
C13 0.56478(16) 0.4594(3) 0.7404(4) 0.0573(8) Uani d . 1 C
H13A 0.5671 0.5331 0.6680 0.069 Uiso calc R 1 H
H13B 0.5876 0.4754 0.8416 0.069 Uiso calc R 1 H
C4 0.87118(16) 0.4172(3) 0.1437(4) 0.0560(8) Uani d . 1 C
C1 0.91191(17) 0.5206(3) -0.1865(4) 0.0622(9) Uani d . 1 C
C18 0.37571(19) 0.4615(4) 0.8112(5) 0.0687(10) Uani d . 1 C
H18 0.3410 0.5093 0.7795 0.082 Uiso calc R 1 H
C2 0.94789(18) 0.4243(4) -0.1249(5) 0.0714(10) Uani d . 1 C
H2 0.9860 0.3944 -0.1950 0.086 Uiso calc R 1 H
C3 0.92778(17) 0.3727(3) 0.0387(5) 0.0688(10) Uani d . 1 C
H3 0.9521 0.3082 0.0785 0.083 Uiso calc R 1 H

loop_
_atom_site_aniso_label
_atom_site_aniso_U_11
_atom_site_aniso_U_22
_atom_site_aniso_U_33
_atom_site_aniso_U_12
_atom_site_aniso_U_13
_atom_site_aniso_U_23
N1 0.098(3) 0.078(2) 0.081(2) 0.009(2) 0.0069(19) 0.0184(19)
C20 0.074(2) 0.065(2) 0.059(2) -0.001(2) 0.0130(18) 0.004(2)
C21 0.068(2) 0.092(3) 0.075(3) -0.004(2) 0.016(2) 0.007(2)
N2 0.107(3) 0.126(3) 0.080(2) 0.001(2) 0.029(2) 0.019(2)
O2 0.0583(14) 0.0567(14) 0.0584(13) -0.0062(10) 0.0027(11) -0.0121(11)
O1 0.0570(14) 0.0856(17) 0.0707(16) 0.0069(12) 0.0014(12) 0.0168(14)
C12 0.067(2) 0.057(2) 0.056(2) -0.0100(17) -0.0067(17) 0.0067(17)
C10 0.0563(19) 0.0547(19) 0.0413(16) -0.0038(15) -0.0059(14) 0.0023(15)
C9 0.067(2) 0.0553(19) 0.0518(19) -0.0071(16) 0.0000(16) -0.0062(16)
C14 0.060(2) 0.0482(17) 0.0443(16) 0.0017(15) -0.0045(14) -0.0056(15)
C11 0.061(2) 0.0523(19) 0.057(2) -0.0070(16) -0.0072(16) 0.0015(16)
C6 0.0549(19) 0.056(2) 0.062(2) -0.0034(16) 0.0000(16) -0.0012(17)
C8 0.068(2) 0.060(2) 0.055(2) 0.0034(18) -0.0074(17) -0.0055(17)
C15 0.073(2) 0.0471(18) 0.055(2) 0.0025(16) -0.0025(17) 0.0023(16)
C7 0.0537(19) 0.067(2) 0.0499(18) 0.0016(17) -0.0031(15) 0.0083(17)
C5 0.0553(18) 0.060(2) 0.053(2) -0.0018(16) 0.0056(16) -0.0006(16)
C19 0.073(2) 0.060(2) 0.049(2) 0.0016(18) -0.0097(17) 0.0047(16)
C17 0.061(2) 0.082(3) 0.058(2) -0.006(2) 0.0009(18) -0.010(2)
C16 0.075(2) 0.056(2) 0.063(2) -0.0073(19) 0.0058(19) -0.0005(17)
C13 0.066(2) 0.0502(19) 0.055(2) -0.0019(15) -0.0049(16) -0.0076(16)
C4 0.0533(18) 0.061(2) 0.0513(19) -0.0055(16) 0.0011(15) 0.0004(17)
C1 0.060(2) 0.071(2) 0.051(2) -0.0102(18) 0.0059(17) -0.0057(17)
C18 0.064(2) 0.083(3) 0.061(2) 0.0106(19) -0.0135(18) -0.004(2)
C2 0.057(2) 0.086(3) 0.066(2) 0.0042(19) 0.0099(18) -0.003(2)
C3 0.055(2) 0.068(2) 0.081(3) 0.0037(17) -0.0007(19) 0.000(2)

loop_
_atom_type_symbol
_atom_type_description
_atom_type_scat_dispersion_real
_atom_type_scat_dispersion_imag
_atom_type_scat_source
C C 0.0030 0.0020 'International Tables Vol C Tables 4.2.6.8 and 6.1.1.4'
H H 0.0000 0.0000 'International Tables Vol C Tables 4.2.6.8 and 6.1.1.4'
O O 0.0110 0.0060 'International Tables Vol C Tables 4.2.6.8 and 6.1.1.4'
N N 0.0060 0.0030 'International Tables Vol C Tables 4.2.6.8 and 6.1.1.4'

loop_
_geom_angle_atom_site_label_1
_geom_angle_atom_site_label_2
_geom_angle_atom_site_label_3
_geom_angle
_geom_angle_publ_flag
N1 C20 C6 178.9(4) yes
N2 C21 C1 177.8(5) yes
C10 O2 C13 118.7(2) yes
C4 O1 C7 118.3(3) yes
C7 C12 C11 120.1(3) ?
C7 C12 H12 119.9 ?
C11 C12 H12 119.9 ?
O2 C10 C9 114.7(3) yes
O2 C10 C11 125.6(3) yes
C9 C10 C11 119.7(3) ?
C8 C9 C10 121.1(3) ?
C8 C9 H9 119.5 ?
C10 C9 H9 119.5 ?
C19 C14 C15 118.8(3) ?
C19 C14 C13 121.5(3) yes
C15 C14 C13 119.7(3) yes
C10 C11 C12 119.3(3) ?
C10 C11 H11 120.3 ?
C12 C11 H11 120.3 ?
C5 C6 C1 121.1(3) ?
C5 C6 C20 120.1(3) ?
C1 C6 C20 118.8(3) ?
C9 C8 C7 118.8(3) ?
C9 C8 H8 120.6 ?
C7 C8 H8 120.6 ?
C16 C15 C14 119.9(3) ?
C16 C15 H15 120.1 ?
C14 C15 H15 120.1 ?
C12 C7 C8 121.0(3) ?
C12 C7 O1 121.7(3) yes
C8 C7 O1 117.3(3) yes
C6 C5 C4 119.4(3) ?
C6 C5 H5 120.3 ?
C4 C5 H5 120.3 ?
C14 C19 C18 120.7(3) ?
C14 C19 H19 119.6 ?
C18 C19 H19 119.6 ?
C18 C17 C16 119.8(3) ?
C18 C17 H17 120.1 ?
C16 C17 H17 120.1 ?
C17 C16 C15 120.6(3) ?
C17 C16 H16 119.7 ?
C15 C16 H16 119.7 ?
O2 C13 C14 107.5(2) yes
O2 C13 H13A 110.2 ?
C14 C13 H13A 110.2 ?
O2 C13 H13B 110.2 ?
C14 C13 H13B 110.2 ?
H13A C13 H13B 108.5 ?
O1 C4 C5 123.7(3) yes
O1 C4 C3 115.6(3) yes
C5 C4 C3 120.6(3) ?
C2 C1 C6 118.3(3) ?
C2 C1 C21 122.6(3) ?
C6 C1 C21 119.0(3) ?
C17 C18 C19 120.1(3) ?
C17 C18 H18 119.9 ?
C19 C18 H18 119.9 ?
C3 C2 C1 120.8(3) ?
C3 C2 H2 119.6 ?
C1 C2 H2 119.6 ?
C2 C3 C4 119.7(3) ?
C2 C3 H3 120.1 ?
C4 C3 H3 120.1 ?

loop_
_geom_bond_atom_site_label_1
_geom_bond_atom_site_label_2
_geom_bond_distance
_geom_bond_publ_flag
N1 C20 1.142(5) yes
C20 C6 1.438(5) yes
C21 N2 1.154(5) yes
C21 C1 1.427(5) yes
O2 C10 1.366(4) yes
O2 C13 1.432(4) yes
O1 C4 1.373(4) yes
O1 C7 1.405(4) yes
C12 C7 1.365(5) ?
C12 C11 1.388(5) ?
C12 H12 0.9300 ?
C10 C9 1.383(4) ?
C10 C11 1.385(4) ?
C9 C8 1.369(5) ?
C9 H9 0.9300 ?
C14 C19 1.369(4) ?
C14 C15 1.391(4) ?
C14 C13 1.492(4) yes
C11 H11 0.9300 ?
C6 C5 1.377(4) ?
C6 C1 1.402(4) ?
C8 C7 1.387(5) ?
C8 H8 0.9300 ?
C15 C16 1.379(5) ?
C15 H15 0.9300 ?
C5 C4 1.380(4) ?
C5 H5 0.9300 ?
C19 C18 1.385(5) ?
C19 H19 0.9300 ?
C17 C18 1.362(5) ?
C17 C16 1.369(5) ?
C17 H17 0.9300 ?
C16 H16 0.9300 ?
C13 H13A 0.9700 ?
C13 H13B 0.9700 ?
C4 C3 1.386(4) ?
C1 C2 1.392(5) ?
C18 H18 0.9300 ?
C2 C3 1.378(5) ?
C2 H2 0.9300 ?
C3 H3 0.9300 ?

loop_
_geom_torsion_atom_site_label_1
_geom_torsion_atom_site_label_2
_geom_torsion_atom_site_label_3
_geom_torsion_atom_site_label_4
_geom_torsion
_geom_torsion_publ_flag
C13 O2 C10 C9 -177.3(3) yes
C13 O2 C10 C11 2.0(5) ?
O2 C10 C9 C8 177.8(3) ?
C11 C10 C9 C8 -1.5(5) ?
O2 C10 C11 C12 -178.4(3) ?
C9 C10 C11 C12 0.8(5) ?
C7 C12 C11 C10 0.3(5) ?
C10 C9 C8 C7 1.1(5) ?
C19 C14 C15 C16 1.4(5) ?
C13 C14 C15 C16 179.8(3) ?
C11 C12 C7 C8 -0.8(5) ?
C11 C12 C7 O1 -178.6(3) ?
C9 C8 C7 C12 0.1(5) ?
C9 C8 C7 O1 178.1(3) ?
C4 O1 C7 C12 -86.6(4) ?
C4 O1 C7 C8 95.4(4) yes
C1 C6 C5 C4 2.0(5) ?
C20 C6 C5 C4 -180.0(3) ?
C15 C14 C19 C18 -1.0(5) ?
C13 C14 C19 C18 -179.4(3) ?
C18 C17 C16 C15 -1.6(5) ?
C14 C15 C16 C17 -0.1(5) ?
C10 O2 C13 C14 178.1(3) yes
C19 C14 C13 O2 -120.2(3) ?
C15 C14 C13 O2 61.5(4) yes
C7 O1 C4 C5 24.8(5) ?
C7 O1 C4 C3 -157.1(3) ?
C6 C5 C4 O1 175.5(3) ?
C6 C5 C4 C3 -2.6(5) ?
C5 C6 C1 C2 -0.5(5) ?
C20 C6 C1 C2 -178.6(3) ?
C5 C6 C1 C21 -177.7(3) ?
C20 C6 C1 C21 4.2(5) ?
C16 C17 C18 C19 2.0(5) ?
C14 C19 C18 C17 -0.7(5) ?
C6 C1 C2 C3 -0.4(5) ?
C21 C1 C2 C3 176.7(4) ?
C1 C2 C3 C4 -0.2(6) ?
O1 C4 C3 C2 -176.5(3) ?
C5 C4 C3 C2 1.7(5) ?

loop_
_cod_related_entry_id
_cod_related_entry_database
_cod_related_entry_code
1 ChemSpider 652789
